data_1546381
loop_
_publ_author_name
'Zhao, Quan-Qing'
'Chen, Jun'
'Yan, Dong-Mei'
'Chen, Jia-Rong'
'Xiao, Wen-Jing'

_publ_section_title
;
 Photocatalytic Hydrazonyl Radical-Mediated Radical Cyclization/Allylation
 Cascade: Synthesis of Dihydropyrazoles and Tetrahydropyridazines.
;
_journal_issue 13
_journal_name_full 'Organic letters'
_journal_page_first 3620
_journal_page_last 3623
_journal_paper_doi 10.1021/acs.orglett.7b01609
_journal_volume 19
_journal_year 2017
_chemical_formula_moiety 'C24 H28 N2 O4 S'
_chemical_formula_sum 'C24 H28 N2 O4 S'
_chemical_formula_weight 440.54
_space_group_crystal_system triclinic
_space_group_IT_number 2
_space_group_name_Hall '-P 1'
_space_group_name_H-M_alt 'P -1'
_symmetry_space_group_name_Hall '-P 1'
_symmetry_space_group_name_H-M 'P -1'
_atom_sites_solution_hydrogens geom
_audit_creation_date 2016-12-28
_audit_creation_method
;
Olex2 1.2
(compiled 2016.11.30 svn.r3356 for OlexSys, GUI svn.r5269)
;
_cell_angle_alpha 93.5160(10)
_cell_angle_beta 114.8320(10)
_cell_angle_gamma 111.0780(10)
_cell_formula_units_Z 2
_cell_length_a 10.4274(9)
_cell_length_b 11.0126(10)
_cell_length_c 11.6840(10)
_cell_measurement_reflns_used 7949
_cell_measurement_temperature 100.15
_cell_measurement_theta_max 32.0243
_cell_measurement_theta_min 2.3782
_cell_volume 1099.88(17)
_computing_molecular_graphics 'Olex2 (Dolomanov et al., 2009)'
_computing_publication_material 'Olex2 (Dolomanov et al., 2009)'
_computing_structure_refinement 'ShelXL (Sheldrick, 2015)'
_diffrn_ambient_temperature 100.15
_diffrn_measured_fraction_theta_full 0.990
_diffrn_measured_fraction_theta_max 0.984
_diffrn_measurement_device_type 'Bruker APEX-II CCD'
_diffrn_radiation_type MoK\a
_diffrn_radiation_wavelength 0.71073
_diffrn_reflns_av_R_equivalents 0.0190
_diffrn_reflns_av_unetI/netI 0.0270
_diffrn_reflns_Laue_measured_fraction_full 0.990
_diffrn_reflns_Laue_measured_fraction_max 0.984
_diffrn_reflns_limit_h_max 12
_diffrn_reflns_limit_h_min -14
_diffrn_reflns_limit_k_max 15
_diffrn_reflns_limit_k_min -15
_diffrn_reflns_limit_l_max 15
_diffrn_reflns_limit_l_min -14
_diffrn_reflns_number 10498
_diffrn_reflns_point_group_measured_fraction_full 0.990
_diffrn_reflns_point_group_measured_fraction_max 0.984
_diffrn_reflns_theta_full 25.242
_diffrn_reflns_theta_max 28.997
_diffrn_reflns_theta_min 1.984
_exptl_absorpt_coefficient_mu 0.181
_exptl_absorpt_correction_type none
_exptl_crystal_colour colourless
_exptl_crystal_colour_primary colourless
_exptl_crystal_density_diffrn 1.330
_exptl_crystal_description block
_exptl_crystal_F_000 468
_exptl_crystal_size_max 0.2
_exptl_crystal_size_mid 0.1
_exptl_crystal_size_min 0.1
_refine_diff_density_max 0.351
_refine_diff_density_min -0.410
_refine_diff_density_rms 0.059
_refine_ls_extinction_method none
_refine_ls_goodness_of_fit_ref 1.069
_refine_ls_hydrogen_treatment constr
_refine_ls_matrix_type full
_refine_ls_number_parameters 284
_refine_ls_number_reflns 5747
_refine_ls_number_restraints 0
_refine_ls_restrained_S_all 1.069
_refine_ls_R_factor_all 0.0382
_refine_ls_R_factor_gt 0.0343
_refine_ls_shift/su_max 0.001
_refine_ls_shift/su_mean 0.000
_refine_ls_structure_factor_coef Fsqd
_refine_ls_weighting_details 'w=1/[\s^2^(Fo^2^)+(0.0545P)^2^+0.3607P] where P=(Fo^2^+2Fc^2^)/3'
_refine_ls_weighting_scheme calc
_refine_ls_wR_factor_gt 0.0986
_refine_ls_wR_factor_ref 0.1028
_reflns_Friedel_coverage 0.000
_reflns_number_gt 5196
_reflns_number_total 5747
_reflns_threshold_expression 'I > 2\s(I)'
_cod_data_source_file ol7b01609_si_002.cif
_cod_data_source_block mo_121619a_0m
_cod_depositor_comments 'Adding full bibliography for 1546381.cif.'
_cod_database_code 1546381
_shelx_space_group_comment
;
The symmetry employed for this shelxl refinement is uniquely defined
by the following loop, which should always be used as a source of
symmetry information in preference to the above space-group names.
They are only intended as comments.
;
_shelx_estimated_absorpt_t_max 0.982
_shelx_estimated_absorpt_t_min 0.965
_olex2_refinement_description
;
1. Fixed Uiso
 At 1.2 times of:
  All C(H) groups, All C(H,H) groups
 At 1.5 times of:
  All C(H,H,H) groups
2.a Ternary CH refined with riding coordinates:
 C9(H9)
2.b Secondary CH2 refined with riding coordinates:
 C12(H12A,H12B), C13(H13A,H13B)
2.c Aromatic/amide H refined with riding coordinates:
 C2(H2), C3(H3), C4(H4), C5(H5), C6(H6), C19(H19), C20(H20), C22(H22), C23(H23)
2.d X=CH2 refined with riding coordinates:
 C15(H15A,H15B)
2.e Idealised Me refined as rotating group:
 C10(H10A,H10B,H10C), C11(H11A,H11B,H11C), C17(H17A,H17B,H17C), C24(H24A,H24B,
 H24C)
;
_shelx_shelxl_version_number 2014/7
_olex2_submission_special_instructions 'No special instructions were received'

loop_
_space_group_symop_operation_xyz
'x, y, z'
'-x, -y, -z'

loop_
_atom_site_label
_atom_site_type_symbol
_atom_site_fract_x
_atom_site_fract_y
_atom_site_fract_z
_atom_site_U_iso_or_equiv
_atom_site_adp_type
_atom_site_occupancy
_atom_site_site_symmetry_order
_atom_site_calc_flag
_atom_site_refinement_flags_posn
C1 C 0.14840(12) 0.31643(11) -0.00893(10) 0.0175(2) Uani 1 1 d .
C2 C 0.05969(13) 0.17666(12) -0.05052(12) 0.0223(2) Uani 1 1 d .
H2 H 0.0338 0.1292 0.0075 0.027 Uiso 1 1 calc R
C3 C 0.00934(14) 0.10697(13) -0.17540(12) 0.0274(3) Uani 1 1 d .
H3 H -0.0498 0.0122 -0.2021 0.033 Uiso 1 1 calc R
C4 C 0.04531(16) 0.17568(15) -0.26144(12) 0.0309(3) Uani 1 1 d .
H4 H 0.0089 0.1282 -0.3476 0.037 Uiso 1 1 calc R
C5 C 0.13386(17) 0.31290(15) -0.22177(12) 0.0312(3) Uani 1 1 d .
H5 H 0.1598 0.3595 -0.2803 0.037 Uiso 1 1 calc R
C6 C 0.18546(15) 0.38358(12) -0.09598(11) 0.0246(2) Uani 1 1 d .
H6 H 0.2463 0.4781 -0.0694 0.029 Uiso 1 1 calc R
C7 C 0.19871(12) 0.38649(10) 0.12492(10) 0.01556(19) Uani 1 1 d .
C8 C 0.28398(12) 0.53742(10) 0.18827(10) 0.0177(2) Uani 1 1 d .
C9 C 0.25848(12) 0.53833(10) 0.31046(10) 0.0174(2) Uani 1 1 d .
H9 H 0.1574 0.5445 0.2868 0.021 Uiso 1 1 calc R
C10 C 0.45646(13) 0.58142(13) 0.22233(12) 0.0264(2) Uani 1 1 d .
H10A H 0.5027 0.5362 0.2868 0.040 Uiso 1 1 calc GR
H10B H 0.5136 0.6790 0.2585 0.040 Uiso 1 1 calc GR
H10C H 0.4628 0.5570 0.1434 0.040 Uiso 1 1 calc GR
C11 C 0.21679(16) 0.62651(11) 0.11070(12) 0.0271(2) Uani 1 1 d .
H11A H 0.2300 0.6250 0.0325 0.041 Uiso 1 1 calc GR
H11B H 0.2719 0.7189 0.1647 0.041 Uiso 1 1 calc GR
H11C H 0.1054 0.5926 0.0852 0.041 Uiso 1 1 calc GR
C12 C 0.38671(13) 0.64915(11) 0.43461(11) 0.0228(2) Uani 1 1 d .
H12A H 0.4215 0.6071 0.5075 0.027 Uiso 1 1 calc R
H12B H 0.4775 0.6981 0.4212 0.027 Uiso 1 1 calc R
C13 C 0.33230(13) 0.74861(11) 0.47155(11) 0.0206(2) Uani 1 1 d .
H13A H 0.2970 0.7900 0.3983 0.025 Uiso 1 1 calc R
H13B H 0.2415 0.6994 0.4850 0.025 Uiso 1 1 calc R
C14 C 0.45686(13) 0.85881(11) 0.59321(11) 0.0212(2) Uani 1 1 d .
C15 C 0.60354(15) 0.87582(14) 0.66126(14) 0.0344(3) Uani 1 1 d .
H15A H 0.6741 0.9476 0.7373 0.041 Uiso 1 1 calc R
H15B H 0.6380 0.8162 0.6339 0.041 Uiso 1 1 calc R
C16 C 0.41398(13) 0.95783(11) 0.64410(11) 0.0216(2) Uani 1 1 d .
C17 C 0.21121(14) 1.01718(11) 0.62207(11) 0.0215(2) Uani 1 1 d .
H17A H 0.2623 1.0419 0.7175 0.032 Uiso 1 1 calc GR
H17B H 0.0977 0.9738 0.5875 0.032 Uiso 1 1 calc GR
H17C H 0.2398 1.0982 0.5906 0.032 Uiso 1 1 calc GR
C18 C -0.06472(12) 0.29389(11) 0.28848(10) 0.0174(2) Uani 1 1 d .
C19 C -0.13110(13) 0.37124(12) 0.31875(11) 0.0212(2) Uani 1 1 d .
H19 H -0.0708 0.4436 0.3947 0.025 Uiso 1 1 calc R
C20 C -0.28676(13) 0.34184(12) 0.23688(11) 0.0226(2) Uani 1 1 d .
H20 H -0.3333 0.3929 0.2590 0.027 Uiso 1 1 calc R
C21 C -0.37544(13) 0.23882(11) 0.12309(11) 0.0215(2) Uani 1 1 d .
C22 C -0.30533(13) 0.16399(11) 0.09273(11) 0.0217(2) Uani 1 1 d .
H22 H -0.3639 0.0947 0.0144 0.026 Uiso 1 1 calc R
C23 C -0.15148(13) 0.18932(11) 0.17530(11) 0.0198(2) Uani 1 1 d .
H23 H -0.1058 0.1362 0.1551 0.024 Uiso 1 1 calc R
C24 C -0.54353(15) 0.20910(14) 0.03505(14) 0.0324(3) Uani 1 1 d .
H24A H -0.6096 0.1515 0.0678 0.049 Uiso 1 1 calc GR
H24B H -0.5752 0.1629 -0.0532 0.049 Uiso 1 1 calc GR
H24C H -0.5552 0.2935 0.0333 0.049 Uiso 1 1 calc GR
N1 N 0.17963(10) 0.31409(9) 0.20392(9) 0.01656(17) Uani 1 1 d .
N2 N 0.23830(11) 0.40006(9) 0.32670(9) 0.01667(17) Uani 1 1 d .
O1 O 0.13915(10) 0.20058(9) 0.40610(8) 0.02373(18) Uani 1 1 d .
O2 O 0.18442(10) 0.42507(9) 0.51171(8) 0.02527(18) Uani 1 1 d .
O3 O 0.26097(9) 0.92532(8) 0.57874(8) 0.02060(17) Uani 1 1 d .
O4 O 0.50472(11) 1.05563(10) 0.73454(11) 0.0392(3) Uani 1 1 d .
S1 S 0.12994(3) 0.32633(3) 0.39616(2) 0.01790(8) Uani 1 1 d .

loop_
_atom_site_aniso_label
_atom_site_aniso_U_11
_atom_site_aniso_U_22
_atom_site_aniso_U_33
_atom_site_aniso_U_23
_atom_site_aniso_U_13
_atom_site_aniso_U_12
C1 0.0168(5) 0.0196(5) 0.0169(5) 0.0024(4) 0.0074(4) 0.0095(4)
C2 0.0201(5) 0.0212(5) 0.0232(5) -0.0006(4) 0.0099(4) 0.0077(4)
C3 0.0204(5) 0.0272(6) 0.0264(6) -0.0070(5) 0.0062(5) 0.0097(5)
C4 0.0305(6) 0.0445(7) 0.0170(5) -0.0022(5) 0.0056(5) 0.0236(6)
C5 0.0418(7) 0.0425(7) 0.0195(6) 0.0103(5) 0.0162(5) 0.0260(6)
C6 0.0311(6) 0.0263(5) 0.0203(5) 0.0072(4) 0.0136(5) 0.0145(5)
C7 0.0142(4) 0.0148(4) 0.0170(5) 0.0019(3) 0.0066(4) 0.0066(4)
C8 0.0173(5) 0.0143(4) 0.0172(5) 0.0020(4) 0.0063(4) 0.0047(4)
C9 0.0156(4) 0.0155(4) 0.0180(5) 0.0002(4) 0.0061(4) 0.0065(4)
C10 0.0183(5) 0.0281(6) 0.0250(6) 0.0009(4) 0.0107(4) 0.0022(4)
C11 0.0354(6) 0.0166(5) 0.0238(6) 0.0050(4) 0.0090(5) 0.0116(5)
C12 0.0169(5) 0.0213(5) 0.0225(5) -0.0056(4) 0.0049(4) 0.0072(4)
C13 0.0185(5) 0.0196(5) 0.0191(5) -0.0020(4) 0.0061(4) 0.0078(4)
C14 0.0192(5) 0.0183(5) 0.0221(5) -0.0019(4) 0.0091(4) 0.0057(4)
C15 0.0198(6) 0.0328(7) 0.0365(7) -0.0129(5) 0.0063(5) 0.0085(5)
C16 0.0186(5) 0.0184(5) 0.0227(5) -0.0010(4) 0.0083(4) 0.0053(4)
C17 0.0243(5) 0.0207(5) 0.0218(5) 0.0040(4) 0.0100(4) 0.0131(4)
C18 0.0173(5) 0.0208(5) 0.0161(5) 0.0068(4) 0.0088(4) 0.0087(4)
C19 0.0208(5) 0.0255(5) 0.0176(5) 0.0032(4) 0.0087(4) 0.0110(4)
C20 0.0216(5) 0.0267(5) 0.0233(5) 0.0064(4) 0.0111(4) 0.0136(4)
C21 0.0187(5) 0.0227(5) 0.0215(5) 0.0079(4) 0.0081(4) 0.0086(4)
C22 0.0205(5) 0.0187(5) 0.0207(5) 0.0028(4) 0.0077(4) 0.0057(4)
C23 0.0211(5) 0.0177(5) 0.0219(5) 0.0052(4) 0.0109(4) 0.0087(4)
C24 0.0205(6) 0.0342(7) 0.0331(7) 0.0044(5) 0.0049(5) 0.0121(5)
N1 0.0175(4) 0.0162(4) 0.0156(4) 0.0012(3) 0.0079(3) 0.0071(3)
N2 0.0177(4) 0.0165(4) 0.0155(4) 0.0015(3) 0.0083(3) 0.0070(3)
O1 0.0250(4) 0.0284(4) 0.0258(4) 0.0149(3) 0.0141(3) 0.0160(3)
O2 0.0237(4) 0.0379(5) 0.0139(4) 0.0019(3) 0.0076(3) 0.0151(4)
O3 0.0198(4) 0.0201(4) 0.0192(4) -0.0004(3) 0.0068(3) 0.0096(3)
O4 0.0220(4) 0.0297(5) 0.0449(6) -0.0191(4) 0.0062(4) 0.0055(4)
S1 0.01802(13) 0.02409(14) 0.01415(13) 0.00600(10) 0.00798(10) 0.01100(10)

loop_
_atom_type_symbol
_atom_type_description
_atom_type_scat_dispersion_real
_atom_type_scat_dispersion_imag
_atom_type_scat_source
C C 0.0033 0.0016 'International Tables Vol C Tables 4.2.6.8 and 6.1.1.4'
H H 0.0000 0.0000 'International Tables Vol C Tables 4.2.6.8 and 6.1.1.4'
N N 0.0061 0.0033 'International Tables Vol C Tables 4.2.6.8 and 6.1.1.4'
O O 0.0106 0.0060 'International Tables Vol C Tables 4.2.6.8 and 6.1.1.4'
S S 0.1246 0.1234 'International Tables Vol C Tables 4.2.6.8 and 6.1.1.4'

loop_
_geom_angle_atom_site_label_1
_geom_angle_atom_site_label_2
_geom_angle_atom_site_label_3
_geom_angle
C2 C1 C7 118.83(10)
C6 C1 C2 118.42(10)
C6 C1 C7 122.75(10)
C1 C2 H2 119.6
C3 C2 C1 120.79(11)
C3 C2 H2 119.6
C2 C3 H3 120.0
C2 C3 C4 120.03(12)
C4 C3 H3 120.0
C3 C4 H4 120.0
C5 C4 C3 119.98(11)
C5 C4 H4 120.0
C4 C5 H5 119.9
C4 C5 C6 120.26(12)
C6 C5 H5 119.9
C1 C6 C5 120.51(12)
C1 C6 H6 119.7
C5 C6 H6 119.7
C1 C7 C8 128.43(9)
N1 C7 C1 117.85(9)
N1 C7 C8 113.54(9)
C7 C8 C9 99.58(8)
C7 C8 C10 107.26(9)
C7 C8 C11 116.56(9)
C10 C8 C9 113.09(9)
C11 C8 C9 108.77(9)
C11 C8 C10 111.19(10)
C8 C9 H9 108.4
C12 C9 C8 117.13(9)
C12 C9 H9 108.4
N2 C9 C8 101.06(8)
N2 C9 H9 108.4
N2 C9 C12 112.97(9)
C8 C10 H10A 109.5
C8 C10 H10B 109.5
C8 C10 H10C 109.5
H10A C10 H10B 109.5
H10A C10 H10C 109.5
H10B C10 H10C 109.5
C8 C11 H11A 109.5
C8 C11 H11B 109.5
C8 C11 H11C 109.5
H11A C11 H11B 109.5
H11A C11 H11C 109.5
H11B C11 H11C 109.5
C9 C12 H12A 109.1
C9 C12 H12B 109.1
H12A C12 H12B 107.8
C13 C12 C9 112.71(9)
C13 C12 H12A 109.1
C13 C12 H12B 109.1
C12 C13 H13A 108.8
C12 C13 H13B 108.8
H13A C13 H13B 107.7
C14 C13 C12 113.58(9)
C14 C13 H13A 108.8
C14 C13 H13B 108.8
C15 C14 C13 125.58(10)
C15 C14 C16 115.97(10)
C16 C14 C13 118.45(10)
C14 C15 H15A 120.0
C14 C15 H15B 120.0
H15A C15 H15B 120.0
O3 C16 C14 112.21(9)
O4 C16 C14 124.91(11)
O4 C16 O3 122.88(11)
H17A C17 H17B 109.5
H17A C17 H17C 109.5
H17B C17 H17C 109.5
O3 C17 H17A 109.5
O3 C17 H17B 109.5
O3 C17 H17C 109.5
C19 C18 C23 120.66(10)
C19 C18 S1 119.33(8)
C23 C18 S1 119.99(8)
C18 C19 H19 120.3
C18 C19 C20 119.38(10)
C20 C19 H19 120.3
C19 C20 H20 119.5
C19 C20 C21 121.08(10)
C21 C20 H20 119.5
C20 C21 C22 118.66(10)
C20 C21 C24 120.35(11)
C22 C21 C24 120.99(11)
C21 C22 H22 119.5
C23 C22 C21 121.03(10)
C23 C22 H22 119.5
C18 C23 H23 120.4
C22 C23 C18 119.15(10)
C22 C23 H23 120.4
C21 C24 H24A 109.5
C21 C24 H24B 109.5
C21 C24 H24C 109.5
H24A C24 H24B 109.5
H24A C24 H24C 109.5
H24B C24 H24C 109.5
C7 N1 N2 108.86(8)
C9 N2 S1 118.59(7)
N1 N2 C9 109.01(8)
N1 N2 S1 108.85(7)
C16 O3 C17 115.26(9)
N2 S1 C18 107.29(5)
O1 S1 C18 108.48(5)
O1 S1 N2 106.35(5)
O1 S1 O2 119.94(5)
O2 S1 C18 108.65(5)
O2 S1 N2 105.47(5)

loop_
_geom_bond_atom_site_label_1
_geom_bond_atom_site_label_2
_geom_bond_distance
C1 C2 1.4027(15)
C1 C6 1.3956(16)
C1 C7 1.4792(14)
C2 H2 0.9500
C2 C3 1.3867(16)
C3 H3 0.9500
C3 C4 1.389(2)
C4 H4 0.9500
C4 C5 1.379(2)
C5 H5 0.9500
C5 C6 1.3964(17)
C6 H6 0.9500
C7 C8 1.5278(14)
C7 N1 1.2875(14)
C8 C9 1.5582(15)
C8 C10 1.5415(15)
C8 C11 1.5314(15)
C9 H9 1.0000
C9 C12 1.5367(14)
C9 N2 1.4958(13)
C10 H10A 0.9800
C10 H10B 0.9800
C10 H10C 0.9800
C11 H11A 0.9800
C11 H11B 0.9800
C11 H11C 0.9800
C12 H12A 0.9900
C12 H12B 0.9900
C12 C13 1.5174(15)
C13 H13A 0.9900
C13 H13B 0.9900
C13 C14 1.5114(15)
C14 C15 1.3270(17)
C14 C16 1.4958(15)
C15 H15A 0.9500
C15 H15B 0.9500
C16 O3 1.3376(14)
C16 O4 1.2081(14)
C17 H17A 0.9800
C17 H17B 0.9800
C17 H17C 0.9800
C17 O3 1.4437(13)
C18 C19 1.3866(15)
C18 C23 1.3973(15)
C18 S1 1.7632(11)
C19 H19 0.9500
C19 C20 1.3908(16)
C20 H20 0.9500
C20 C21 1.3920(16)
C21 C22 1.3982(16)
C21 C24 1.5063(16)
C22 H22 0.9500
C22 C23 1.3883(16)
C23 H23 0.9500
C24 H24A 0.9800
C24 H24B 0.9800
C24 H24C 0.9800
N1 N2 1.4171(12)
N2 S1 1.6692(9)
O1 S1 1.4306(9)
O2 S1 1.4349(9)

loop_
_geom_torsion_atom_site_label_1
_geom_torsion_atom_site_label_2
_geom_torsion_atom_site_label_3
_geom_torsion_atom_site_label_4
_geom_torsion
C1 C2 C3 C4 -0.64(18)
C1 C7 C8 C9 165.79(10)
C1 C7 C8 C10 -76.24(13)
C1 C7 C8 C11 49.10(15)
C1 C7 N1 N2 178.63(8)
C2 C1 C6 C5 0.59(17)
C2 C1 C7 C8 -174.74(10)
C2 C1 C7 N1 10.49(15)
C2 C3 C4 C5 1.33(19)
C3 C4 C5 C6 -1.1(2)
C4 C5 C6 C1 0.09(19)
C6 C1 C2 C3 -0.32(17)
C6 C1 C7 C8 5.24(17)
C6 C1 C7 N1 -169.52(10)
C7 C1 C2 C3 179.66(10)
C7 C1 C6 C5 -179.39(11)
C7 C8 C9 C12 148.82(9)
C7 C8 C9 N2 25.66(9)
C7 N1 N2 C9 15.84(11)
C7 N1 N2 S1 146.57(8)
C8 C7 N1 N2 3.10(12)
C8 C9 C12 C13 113.08(11)
C8 C9 N2 N1 -26.68(10)
C8 C9 N2 S1 -151.92(7)
C9 C12 C13 C14 -179.80(10)
C9 N2 S1 C18 67.56(8)
C9 N2 S1 O1 -176.51(7)
C9 N2 S1 O2 -48.14(9)
C10 C8 C9 C12 35.30(13)
C10 C8 C9 N2 -87.86(10)
C11 C8 C9 C12 -88.75(11)
C11 C8 C9 N2 148.09(9)
C12 C9 N2 N1 -152.66(9)
C12 C9 N2 S1 82.10(10)
C12 C13 C14 C15 3.26(19)
C12 C13 C14 C16 -176.15(10)
C13 C14 C16 O3 6.31(15)
C13 C14 C16 O4 -174.51(12)
C14 C16 O3 C17 -179.58(9)
C15 C14 C16 O3 -173.16(12)
C15 C14 C16 O4 6.0(2)
C18 C19 C20 C21 -2.01(17)
C19 C18 C23 C22 0.33(16)
C19 C18 S1 N2 -107.02(9)
C19 C18 S1 O1 138.47(9)
C19 C18 S1 O2 6.55(11)
C19 C20 C21 C22 0.54(17)
C19 C20 C21 C24 -179.53(11)
C20 C21 C22 C23 1.40(17)
C21 C22 C23 C18 -1.84(17)
C23 C18 C19 C20 1.56(17)
C23 C18 S1 N2 74.29(9)
C23 C18 S1 O1 -40.23(10)
C23 C18 S1 O2 -172.14(8)
C24 C21 C22 C23 -178.52(11)
N1 C7 C8 C9 -19.26(11)
N1 C7 C8 C10 98.71(11)
N1 C7 C8 C11 -135.95(11)
N1 N2 S1 C18 -57.76(8)
N1 N2 S1 O1 58.17(8)
N1 N2 S1 O2 -173.45(7)
N2 C9 C12 C13 -130.09(10)
O4 C16 O3 C17 1.22(17)
S1 C18 C19 C20 -177.12(9)
S1 C18 C23 C22 179.01(8)
